data_7701438
loop_
_publ_author_name
'Banerjee, Sridhar'
'Sheet, Debobrata'
'Sarkar, Subhash'
'Halder, Partha'
'Paine, Tapan Kanti'

_publ_section_title
;
 Nickel Complexes of Ligands Derived from (o-Hydroxyphenyl)
 Dichalcogenide: Delocalised Redox States of Nickel and
 o-Chalcogenophenolate Ligand
;
_journal_name_full 'Dalton Transactions'
_journal_paper_doi 10.1039/C9DT03413G
_journal_year 2019
_chemical_formula_moiety '2(C28 H40 Ni O2 S2), C16 H34 N, C4 H8 O, C16 H36 N'
_chemical_formula_sum 'C92 H158 N2 Ni2 O5 S4'
_chemical_formula_weight 1617.85
_space_group_crystal_system triclinic
_space_group_IT_number 2
_space_group_name_Hall '-P 1'
_space_group_name_H-M_alt 'P -1'
_symmetry_space_group_name_Hall '-P 1'
_symmetry_space_group_name_H-M 'P -1'
_atom_sites_solution_hydrogens geom
_atom_sites_solution_primary direct
_audit_creation_date 2019-09-19
_audit_creation_method
;
Olex2 1.2
(compiled 2018.05.29 svn.r3508 for OlexSys, GUI svn.r5506)
;
_audit_update_record
;
2019-09-24 deposited with the CCDC.    2019-10-24 downloaded from the CCDC.
;
_cell_angle_alpha 102.301(3)
_cell_angle_beta 96.756(3)
_cell_angle_gamma 103.944(3)
_cell_formula_units_Z 2
_cell_length_a 11.7642(12)
_cell_length_b 17.6359(15)
_cell_length_c 24.949(2)
_cell_measurement_reflns_used 8469
_cell_measurement_temperature 100(2)
_cell_measurement_theta_max 27.08
_cell_measurement_theta_min 2.25
_cell_volume 4829.8(8)
_computing_cell_refinement 'SAINT V8.38A (?, 2016)'
_computing_data_reduction 'SAINT V8.38A (?, 2016)'
_computing_molecular_graphics 'Olex2 (Dolomanov et al., 2009)'
_computing_publication_material 'Olex2 (Dolomanov et al., 2009)'
_computing_structure_refinement 'XL (Sheldrick, 2008)'
_computing_structure_solution 'ShelXS (Sheldrick, 2008)'
_diffrn_ambient_temperature 100.03
_diffrn_measured_fraction_theta_full 0.749
_diffrn_measured_fraction_theta_max 0.728
_diffrn_measurement_device_type 'Bruker APEX-II CCD'
_diffrn_measurement_method '\f and \w scans'
_diffrn_radiation_type MoK\a
_diffrn_radiation_wavelength 0.71073
_diffrn_reflns_av_unetI/netI 0.1094
_diffrn_reflns_Laue_measured_fraction_full 0.749
_diffrn_reflns_Laue_measured_fraction_max 0.728
_diffrn_reflns_limit_h_max 14
_diffrn_reflns_limit_h_min -15
_diffrn_reflns_limit_k_max 22
_diffrn_reflns_limit_k_min -22
_diffrn_reflns_limit_l_max 31
_diffrn_reflns_limit_l_min 0
_diffrn_reflns_number 13155
_diffrn_reflns_point_group_measured_fraction_full 0.749
_diffrn_reflns_point_group_measured_fraction_max 0.728
_diffrn_reflns_theta_full 25.000
_diffrn_reflns_theta_max 27.088
_diffrn_reflns_theta_min 2.252
_diffrn_standards_number 0
_exptl_absorpt_coefficient_mu 0.523
_exptl_absorpt_correction_T_max 0.745489
_exptl_absorpt_correction_T_min 0.745489
_exptl_absorpt_correction_type multi-scan
_exptl_absorpt_process_details
;
 TWINABS-2012/1 (Bruker,2012) was used for absorption correction.

Final HKLF 4 output contains 22103 reflections, Rint = 0.0729
 (11551 with I > 3sig(I), Rint = 0.0669)
;
_exptl_crystal_colour 'clear light green'
_exptl_crystal_colour_lustre clear
_exptl_crystal_colour_modifier light
_exptl_crystal_colour_primary green
_exptl_crystal_density_diffrn 1.112
_exptl_crystal_description needle
_exptl_crystal_F_000 1768
_exptl_crystal_size_max 0.32
_exptl_crystal_size_mid 0.1
_exptl_crystal_size_min 0.09
_refine_diff_density_max 0.710
_refine_diff_density_min -0.878
_refine_diff_density_rms 0.094
_refine_ls_extinction_method none
_refine_ls_goodness_of_fit_ref 1.016
_refine_ls_hydrogen_treatment constr
_refine_ls_matrix_type full
_refine_ls_number_parameters 975
_refine_ls_number_reflns 13155
_refine_ls_number_restraints 1
_refine_ls_restrained_S_all 1.016
_refine_ls_R_factor_all 0.1260
_refine_ls_R_factor_gt 0.0893
_refine_ls_shift/su_max 0.002
_refine_ls_shift/su_mean 0.000
_refine_ls_structure_factor_coef Fsqd
_refine_ls_weighting_details 'w=1/[\s^2^(Fo^2^)+(0.0865P)^2^+26.3195P] where P=(Fo^2^+2Fc^2^)/3'
_refine_ls_weighting_scheme calc
_refine_ls_wR_factor_gt 0.2145
_refine_ls_wR_factor_ref 0.2455
_reflns_Friedel_coverage 0.000
_reflns_number_gt 9682
_reflns_number_total 13155
_reflns_threshold_expression 'I > 2\s(I)'
_cod_data_source_file c9dt03413g2.cif
_cod_data_source_block mo_tkp060418
_cod_database_code 7701438
_shelx_shelxl_version_number 2016/6
_shelx_space_group_comment
;
The symmetry employed for this shelxl refinement is uniquely defined
by the following loop, which should always be used as a source of
symmetry information in preference to the above space-group names.
They are only intended as comments.
;
_shelx_estimated_absorpt_t_max 0.954
_shelx_estimated_absorpt_t_min 0.851
_olex2_refinement_description
;
1. Twinned data refinement
 Scales: 0.7415(16)
 0.2585(16)
2. Fixed Uiso
 At 1.2 times of:
  All C(H) groups, All C(H,H) groups
 At 1.5 times of:
  All C(H,H,H) groups
3. Restrained distances
 C02S-C02T
 1.5 with sigma of 0.02
4. Uiso/Uaniso restraints and constraints
Uanis(C02U) = Uanis(C025)
5.a Secondary CH2 refined with riding coordinates:
 C013(H6BA,HB), C01B(H7BA,HE), C01F(H8BA,HJ), C01P(H9BA,HM), C01S(H0CA,HP),
 C01U(H1CA,HQ), C01V(H6AA,HR), C01X(H2CA,HU), C024(H02S,H02T), C028(H5CA,H6DA),
 C029(H6CA,H7DA), C02A(H7CA,H8DA), C02C(H02U,H02V), C02D(H02W,H02X), C02G(H02Y,
 H1EA), C02H(H02Z,H2EA), C02I(H02,H3EA), C02J(H7AA,H4EA), C02N(H9AA,H9EA),
 C02O(H0BA,H0FA), C02R(H2BA,H5FA), C02S(H3BA,H6FA)
5.b Aromatic/amide H refined with riding coordinates:
 C00E(H00E), C00K(H00K), C00N(H00N), C00O(H00O), C00S(H00S), C00W(H00W),
 C00X(H00X), C010(H010), C025(H025), C02L(H1DA), C02U(H0DA), C2(H2)
5.c Idealised Me refined as rotating group:
 C00Z(H00A,H00B,H00C), C012(H01Y,H,HA), C015(H01A,H01B,H01C), C01A(H01Z,HC,HD),
  C01C(H01,HF,HG), C01E(H0AA,HH,HI), C01I(H01D,H01E,H01F), C01J(H01G,H01H,H01I),
  C01K(H1AA,HK,HL), C01L(H01J,H01K,H01L), C01M(H01M,H01N,H01O), C01N(H01P,H01Q,
 H01R), C01Q(H01S,H01T,H01U), C01R(H2AA,HN,HO), C01T(H01V,H01W,H01X), C01W(H3AA,
 HS,HT), C01Y(H4AA,HV,HW), C01Z(H5AA,HX,HY), C020(H02A,H02B,H02C), C021(H02J,
 H02K,H02L), C022(H02D,H02E,H02F), C023(H3CA,HZ,H3DA), C026(H4CA,H4DA,H5DA),
 C027(H02M,H02N,H02O), C02B(H02P,H02Q,H02R), C02E(H8CA,H9DA,H0EA), C02F(H02G,
 H02H,H02I), C02K(H8AA,H5EA,H6EA), C02M(H2DA,H7EA,H8EA), C02P(H9CA,H1FA,H2FA),
 C02Q(H1BA,H3FA,H4FA), C02T(H4BA,H7FA,H8FA), C02V(H5BA,H9FA,H0GA), C1(H1A,H1B,
 H1C)
;
_olex2_submission_special_instructions 'No special instructions were received'

loop_
_space_group_symop_operation_xyz
'x, y, z'
'-x, -y, -z'

loop_
_atom_site_label
_atom_site_type_symbol
_atom_site_fract_x
_atom_site_fract_y
_atom_site_fract_z
_atom_site_U_iso_or_equiv
_atom_site_adp_type
_atom_site_occupancy
_atom_site_site_symmetry_order
_atom_site_calc_flag
_atom_site_refinement_flags_posn
Ni01 Ni 0.32025(9) 0.27843(6) 0.73097(4) 0.0233(2) Uani 1 1 d .
Ni02 Ni 0.29652(9) 0.77871(6) 0.73251(4) 0.0236(2) Uani 1 1 d .
S003 S 0.50748(18) 0.29412(12) 0.74030(8) 0.0269(4) Uani 1 1 d .
S004 S 0.25426(19) 0.75153(13) 0.64342(8) 0.0286(5) Uani 1 1 d .
S005 S 0.29855(19) 0.24285(14) 0.64284(8) 0.0316(5) Uani 1 1 d .
S006 S 0.1179(2) 0.77356(14) 0.74218(9) 0.0335(5) Uani 1 1 d .
O007 O 0.1579(5) 0.2661(3) 0.7251(2) 0.0281(12) Uani 1 1 d .
O008 O 0.3343(5) 0.3047(3) 0.8077(2) 0.0240(11) Uani 1 1 d .
O009 O 0.3396(5) 0.7997(3) 0.8087(2) 0.0235(12) Uani 1 1 d .
O00A O 0.4546(5) 0.7903(3) 0.7281(2) 0.0237(11) Uani 1 1 d .
C00B C 0.5397(7) 0.3232(4) 0.8140(3) 0.0233(16) Uani 1 1 d .
C00C C -0.0370(8) 0.2162(5) 0.6686(3) 0.0318(19) Uani 1 1 d .
C00D C 0.4390(7) 0.3241(4) 0.8390(3) 0.0226(16) Uani 1 1 d .
C00E C 0.6525(7) 0.3455(4) 0.8442(3) 0.0259(17) Uani 1 1 d .
H00E H 0.718506 0.345227 0.825681 0.031 Uiso 1 1 calc R
C00F C 0.2579(7) 0.8022(4) 0.8409(3) 0.0225(16) Uani 1 1 d .
C00G C 0.2866(7) 0.8156(4) 0.8992(3) 0.0260(17) Uani 1 1 d .
C00H C 0.4014(7) 0.7633(4) 0.6309(3) 0.0220(16) Uani 1 1 d .
C00I C 0.4873(8) 0.7841(4) 0.6788(3) 0.0221(17) Uani 1 1 d .
C00J C 0.0912(7) 0.2366(4) 0.6758(3) 0.0256(17) Uani 1 1 d .
C00K C 0.0755(8) 0.1877(5) 0.5753(3) 0.0322(19) Uani 1 1 d .
H00K H 0.114049 0.177329 0.544216 0.039 Uiso 1 1 calc R
C00L C 0.1407(7) 0.7909(4) 0.8153(3) 0.0246(17) Uani 1 1 d .
C00M C 0.4552(7) 0.3469(4) 0.8986(3) 0.0269(18) Uani 1 1 d .
C00N C 0.1942(8) 0.8148(5) 0.9290(3) 0.0287(18) Uani 1 1 d .
H00N H 0.211724 0.822400 0.968292 0.034 Uiso 1 1 calc R
C00O C 0.4295(8) 0.7555(5) 0.5774(3) 0.033(2) Uani 1 1 d .
H00O H 0.368085 0.741970 0.545874 0.040 Uiso 1 1 calc R
C00P C 0.6092(8) 0.7963(5) 0.6730(3) 0.0315(19) Uani 1 1 d .
C00Q C 0.4150(8) 0.8300(5) 0.9284(3) 0.0320(19) Uani 1 1 d .
C00R C 0.3452(7) 0.3479(5) 0.9270(3) 0.0297(18) Uani 1 1 d .
C00S C 0.5706(8) 0.3689(4) 0.9280(3) 0.0271(18) Uani 1 1 d .
H00S H 0.582313 0.384853 0.967548 0.032 Uiso 1 1 calc R
N00T N 0.3640(7) 0.0402(4) 0.7691(3) 0.044(2) Uani 1 1 d .
C00U C 0.5458(9) 0.7675(5) 0.5707(4) 0.036(2) Uani 1 1 d .
C00V C 0.0742(7) 0.8032(5) 0.9037(3) 0.0281(18) Uani 1 1 d .
C00W C 0.0498(8) 0.7915(5) 0.8470(3) 0.0296(19) Uani 1 1 d .
H00W H -0.029407 0.783564 0.828985 0.035 Uiso 1 1 calc R
C00X C 0.6344(8) 0.7895(5) 0.6197(3) 0.032(2) Uani 1 1 d .
H00X H 0.715485 0.799964 0.615511 0.039 Uiso 1 1 calc R
C00Y C 0.6706(8) 0.3690(5) 0.9028(3) 0.0276(18) Uani 1 1 d .
C00Z C 0.3792(9) 0.3714(6) 0.9907(3) 0.036(2) Uani 1 1 d .
H00A H 0.417923 0.332949 1.002740 0.054 Uiso 1 1 calc GR
H00B H 0.307303 0.370463 1.007166 0.054 Uiso 1 1 calc GR
H00C H 0.433988 0.425783 1.003067 0.054 Uiso 1 1 calc GR
C010 C -0.1010(8) 0.1842(5) 0.6144(4) 0.037(2) Uani 1 1 d .
H010 H -0.185401 0.171668 0.609131 0.045 Uiso 1 1 calc R
C011 C -0.0976(9) 0.2335(6) 0.7192(4) 0.047(3) Uani 1 1 d .
C012 C 0.4976(9) 0.9048(5) 0.9161(4) 0.042(2) Uani 1 1 d .
H01Y H 0.501951 0.893589 0.876277 0.063 Uiso 1 1 calc GR
H H 0.577407 0.916788 0.937992 0.063 Uiso 1 1 calc GR
HA H 0.465485 0.951241 0.926119 0.063 Uiso 1 1 calc GR
C013 C 0.3977(11) -0.0154(6) 0.7237(4) 0.060(3) Uani 1 1 d .
H6BA H 0.325425 -0.058375 0.703215 0.072 Uiso 1 1 calc R
HB H 0.453415 -0.041460 0.740478 0.072 Uiso 1 1 calc R
C014 C 0.1446(8) 0.2214(5) 0.6284(3) 0.0275(18) Uani 1 1 d .
C015 C 0.2844(9) 0.4081(6) 0.9098(4) 0.042(2) Uani 1 1 d .
H01A H 0.341042 0.461818 0.920018 0.063 Uiso 1 1 calc GR
H01B H 0.216412 0.409507 0.928884 0.063 Uiso 1 1 calc GR
H01C H 0.256426 0.391709 0.869380 0.063 Uiso 1 1 calc GR
C016 C -0.0464(8) 0.1691(5) 0.5666(4) 0.0327(19) Uani 1 1 d .
O017 O -0.1826(9) 0.5325(6) 0.6340(4) 0.093(3) Uani 1 1 d .
C018 C 0.5846(10) 0.7633(7) 0.5137(4) 0.046(3) Uani 1 1 d .
C019 C -0.0223(9) 0.8038(6) 0.9409(4) 0.043(2) Uani 1 1 d .
C01A C 0.6807(9) 0.7473(6) 0.7533(4) 0.049(3) Uani 1 1 d .
H01Z H 0.605351 0.743836 0.766925 0.074 Uiso 1 1 calc GR
HC H 0.745374 0.757328 0.784707 0.074 Uiso 1 1 calc GR
HD H 0.675494 0.696425 0.726611 0.074 Uiso 1 1 calc GR
C01B C 0.5721(10) 0.0778(6) 0.8266(4) 0.051(3) Uani 1 1 d .
H7BA H 0.599600 0.043976 0.796633 0.062 Uiso 1 1 calc R
HE H 0.540078 0.043690 0.851138 0.062 Uiso 1 1 calc R
C01C C 0.6608(10) 0.7036(6) 0.5048(4) 0.050(3) Uani 1 1 d .
H01 H 0.737182 0.726300 0.530482 0.075 Uiso 1 1 calc GR
HF H 0.674818 0.693914 0.466292 0.075 Uiso 1 1 calc GR
HG H 0.618923 0.652558 0.511950 0.075 Uiso 1 1 calc GR
C01D C 0.7059(8) 0.8170(6) 0.7243(4) 0.037(2) Uani 1 1 d .
C01E C 0.8327(9) 0.8287(7) 0.7094(4) 0.050(3) Uani 1 1 d .
H0AA H 0.836071 0.779580 0.683202 0.075 Uiso 1 1 calc GR
HH H 0.891280 0.839639 0.743410 0.075 Uiso 1 1 calc GR
HI H 0.850686 0.874266 0.692226 0.075 Uiso 1 1 calc GR
C01F C 0.4743(10) 0.1082(6) 0.8011(4) 0.051(3) Uani 1 1 d .
H8BA H 0.505834 0.140109 0.775228 0.061 Uiso 1 1 calc R
HJ H 0.450499 0.144536 0.831004 0.061 Uiso 1 1 calc R
C01G C 0.7944(8) 0.3997(5) 0.9380(3) 0.035(2) Uani 1 1 d .
C01H C -0.1237(9) 0.1326(6) 0.5096(4) 0.044(2) Uani 1 1 d .
C01I C 0.8865(9) 0.3690(6) 0.9089(4) 0.050(3) Uani 1 1 d .
H01D H 0.862680 0.309908 0.898896 0.076 Uiso 1 1 calc GR
H01E H 0.963925 0.388963 0.933892 0.076 Uiso 1 1 calc GR
H01F H 0.892574 0.388420 0.875035 0.076 Uiso 1 1 calc GR
C01J C 0.2575(9) 0.2633(6) 0.9110(4) 0.050(3) Uani 1 1 d .
H01G H 0.238681 0.243534 0.870336 0.074 Uiso 1 1 calc GR
H01H H 0.184355 0.265740 0.925605 0.074 Uiso 1 1 calc GR
H01I H 0.293652 0.226522 0.926930 0.074 Uiso 1 1 calc GR
C01K C 0.4582(9) 0.7545(6) 0.9076(4) 0.042(2) Uani 1 1 d .
H1AA H 0.408008 0.708010 0.917197 0.063 Uiso 1 1 calc GR
HK H 0.540956 0.764194 0.925420 0.063 Uiso 1 1 calc GR
HL H 0.452899 0.743398 0.867076 0.063 Uiso 1 1 calc GR
C01L C -0.0583(9) 0.3229(6) 0.7475(4) 0.060(3) Uani 1 1 d .
H01J H 0.028139 0.340015 0.760198 0.090 Uiso 1 1 calc GR
H01K H -0.098002 0.333271 0.779659 0.090 Uiso 1 1 calc GR
H01L H -0.079606 0.353288 0.721129 0.090 Uiso 1 1 calc GR
C01M C 0.7963(10) 0.3746(9) 0.9936(5) 0.070(4) Uani 1 1 d .
H01M H 0.739850 0.395767 1.014196 0.105 Uiso 1 1 calc GR
H01N H 0.876559 0.396536 1.015983 0.105 Uiso 1 1 calc GR
H01O H 0.773590 0.315613 0.986088 0.105 Uiso 1 1 calc GR
C01N C -0.0627(10) 0.1862(8) 0.7613(4) 0.059(3) Uani 1 1 d .
H01P H -0.092811 0.128106 0.744170 0.089 Uiso 1 1 calc GR
H01Q H -0.097538 0.199784 0.794687 0.089 Uiso 1 1 calc GR
H01R H 0.024129 0.200801 0.771754 0.089 Uiso 1 1 calc GR
N01O N 0.2784(12) 0.5164(6) 0.7010(6) 0.095(4) Uani 1 1 d .
C01P C 0.3074(10) -0.0061(6) 0.8090(4) 0.050(3) Uani 1 1 d .
H9BA H 0.358868 -0.039365 0.819587 0.060 Uiso 1 1 calc R
HM H 0.229615 -0.043255 0.789012 0.060 Uiso 1 1 calc R
C01Q C -0.2334(9) 0.2079(7) 0.7023(5) 0.066(3) Uani 1 1 d .
H01S H -0.256765 0.236473 0.675090 0.098 Uiso 1 1 calc GR
H01T H -0.269204 0.221264 0.735386 0.098 Uiso 1 1 calc GR
H01U H -0.261029 0.149580 0.685740 0.098 Uiso 1 1 calc GR
C01R C 0.4293(9) 0.8462(6) 0.9920(4) 0.048(3) Uani 1 1 d .
H2AA H 0.393260 0.889379 1.006158 0.071 Uiso 1 1 calc GR
HN H 0.514147 0.862733 1.008318 0.071 Uiso 1 1 calc GR
HO H 0.389753 0.797026 1.002096 0.071 Uiso 1 1 calc GR
C01S C 0.6769(12) 0.1471(6) 0.8603(4) 0.064(3) Uani 1 1 d .
H0CA H 0.707111 0.182166 0.836027 0.077 Uiso 1 1 calc R
HP H 0.649727 0.179928 0.890949 0.077 Uiso 1 1 calc R
C01T C 0.8305(8) 0.4927(5) 0.9515(4) 0.045(2) Uani 1 1 d .
H01V H 0.833174 0.510103 0.916743 0.067 Uiso 1 1 calc GR
H01W H 0.909132 0.514058 0.975360 0.067 Uiso 1 1 calc GR
H01X H 0.771946 0.513108 0.970857 0.067 Uiso 1 1 calc GR
C01U C 0.1938(12) 0.0090(8) 0.8893(5) 0.072(4) Uani 1 1 d .
H1CA H 0.203381 0.040823 0.928171 0.087 Uiso 1 1 calc R
HQ H 0.200895 -0.045508 0.890429 0.087 Uiso 1 1 calc R
C01V C 0.0936(13) 0.4584(8) 0.6202(6) 0.078(4) Uani 1 1 d .
H6AA H 0.039845 0.483328 0.641130 0.094 Uiso 1 1 calc R
HR H 0.134616 0.497453 0.600683 0.094 Uiso 1 1 calc R
C01W C 0.7046(10) 0.8954(7) 0.7660(4) 0.055(3) Uani 1 1 d .
H3AA H 0.719038 0.940220 0.748024 0.082 Uiso 1 1 calc GR
HS H 0.766957 0.907120 0.798679 0.082 Uiso 1 1 calc GR
HT H 0.626833 0.888339 0.777696 0.082 Uiso 1 1 calc GR
C01X C 0.2720(13) 0.0768(8) 0.7424(6) 0.080(4) Uani 1 1 d .
H2CA H 0.245757 0.110911 0.772671 0.096 Uiso 1 1 calc R
HU H 0.312569 0.112636 0.720717 0.096 Uiso 1 1 calc R
C01Y C -0.0249(10) 0.7387(7) 0.9729(4) 0.061(3) Uani 1 1 d .
H4AA H -0.035051 0.686581 0.946539 0.091 Uiso 1 1 calc GR
HV H -0.091276 0.735031 0.993361 0.091 Uiso 1 1 calc GR
HW H 0.050157 0.752608 0.999168 0.091 Uiso 1 1 calc GR
C01Z C -0.1414(10) 0.7943(9) 0.9086(4) 0.077(4) Uani 1 1 d .
H5AA H -0.135382 0.834362 0.886445 0.116 Uiso 1 1 calc GR
HX H -0.196845 0.802211 0.934261 0.116 Uiso 1 1 calc GR
HY H -0.170632 0.739927 0.883628 0.116 Uiso 1 1 calc GR
C020 C -0.0591(11) 0.1591(9) 0.4641(4) 0.085(5) Uani 1 1 d .
H02A H -0.025086 0.217844 0.474889 0.128 Uiso 1 1 calc GR
H02B H -0.115597 0.143761 0.428887 0.128 Uiso 1 1 calc GR
H02C H 0.004830 0.132830 0.459301 0.128 Uiso 1 1 calc GR
C021 C 0.6616(12) 0.8459(7) 0.5125(4) 0.066(4) Uani 1 1 d .
H02J H 0.613931 0.884601 0.515887 0.100 Uiso 1 1 calc GR
H02K H 0.691421 0.841740 0.477227 0.100 Uiso 1 1 calc GR
H02L H 0.728988 0.864206 0.543636 0.100 Uiso 1 1 calc GR
C022 C -0.2381(12) 0.1611(9) 0.5045(5) 0.080(4) Uani 1 1 d .
H02D H -0.290880 0.137610 0.527829 0.121 Uiso 1 1 calc GR
H02E H -0.278775 0.143583 0.465539 0.121 Uiso 1 1 calc GR
H02F H -0.217004 0.220078 0.516882 0.121 Uiso 1 1 calc GR
C023 C -0.0234(14) 0.0004(8) 0.6431(6) 0.093(5) Uani 1 1 d .
H3CA H -0.014880 0.003007 0.604850 0.139 Uiso 1 1 calc GR
HZ H -0.088493 0.022813 0.653555 0.139 Uiso 1 1 calc GR
H3DA H -0.041088 -0.055944 0.645314 0.139 Uiso 1 1 calc GR
C024 C 0.3523(13) 0.5651(7) 0.6655(7) 0.092(5) Uani 1 1 d .
H02S H 0.296975 0.579077 0.638569 0.111 Uiso 1 1 calc R
H02T H 0.404269 0.616204 0.690446 0.111 Uiso 1 1 calc R
C025 C 0.1610(16) 0.0170(11) 0.7039(9) 0.144(6) Uani 1 1 d .
H025 H 0.150006 -0.039533 0.698098 0.172 Uiso 1 1 calc R
C026 C 0.5179(12) 0.0173(7) 0.5900(5) 0.071(4) Uani 1 1 d .
H4CA H 0.501694 -0.022347 0.554000 0.106 Uiso 1 1 calc GR
H4DA H 0.604077 0.039865 0.602208 0.106 Uiso 1 1 calc GR
H5DA H 0.481417 0.060749 0.586171 0.106 Uiso 1 1 calc GR
C027 C 0.0080(11) 0.8843(7) 0.9845(4) 0.066(3) Uani 1 1 d .
H02M H 0.086518 0.893766 1.007036 0.098 Uiso 1 1 calc GR
H02N H -0.052004 0.882693 1.008674 0.098 Uiso 1 1 calc GR
H02O H 0.008933 0.927916 0.965822 0.098 Uiso 1 1 calc GR
C028 C 0.4666(15) -0.0230(8) 0.6323(5) 0.088(5) Uani 1 1 d .
H5CA H 0.386300 -0.058775 0.614738 0.106 Uiso 1 1 calc R
H6DA H 0.516539 -0.057744 0.641912 0.106 Uiso 1 1 calc R
C029 C 0.2881(13) 0.0480(7) 0.8626(5) 0.072(4) Uani 1 1 d .
H6CA H 0.363689 0.067336 0.889749 0.087 Uiso 1 1 calc R
H7DA H 0.268814 0.095957 0.853422 0.087 Uiso 1 1 calc R
C02A C 0.4569(13) 0.0275(7) 0.6815(6) 0.085(4) Uani 1 1 d .
H7CA H 0.410448 0.064153 0.671927 0.101 Uiso 1 1 calc R
H8DA H 0.537725 0.061217 0.700225 0.101 Uiso 1 1 calc R
C02B C 0.4786(11) 0.7358(9) 0.4663(4) 0.083(5) Uani 1 1 d .
H02P H 0.430556 0.682007 0.466369 0.125 Uiso 1 1 calc GR
H02Q H 0.506730 0.733657 0.430754 0.125 Uiso 1 1 calc GR
H02R H 0.429968 0.773884 0.471322 0.125 Uiso 1 1 calc GR
C02C C 0.1848(13) 0.4420(6) 0.6606(6) 0.081(4) Uani 1 1 d .
H02U H 0.228290 0.408599 0.638729 0.097 Uiso 1 1 calc R
H02V H 0.141850 0.409257 0.683358 0.097 Uiso 1 1 calc R
C02D C 0.1449(18) 0.5351(9) 0.7744(9) 0.139(8) Uani 1 1 d .
H02W H 0.083857 0.484612 0.754128 0.167 Uiso 1 1 calc R
H02X H 0.200835 0.521546 0.801282 0.167 Uiso 1 1 calc R
C02E C 0.7761(12) 0.1177(8) 0.8844(5) 0.082(4) Uani 1 1 d .
H8CA H 0.800054 0.082546 0.854444 0.122 Uiso 1 1 calc GR
H9DA H 0.748842 0.087480 0.911363 0.122 Uiso 1 1 calc GR
H0EA H 0.844132 0.164010 0.903212 0.122 Uiso 1 1 calc GR
C02F C -0.1586(13) 0.0407(7) 0.4987(5) 0.081(4) Uani 1 1 d .
H02G H -0.087513 0.021447 0.496103 0.121 Uiso 1 1 calc GR
H02H H -0.215674 0.016928 0.463697 0.121 Uiso 1 1 calc GR
H02I H -0.195113 0.024875 0.529443 0.121 Uiso 1 1 calc GR
C02G C 0.3559(13) 0.4868(7) 0.7378(7) 0.093(5) Uani 1 1 d .
H02Y H 0.394937 0.451747 0.714422 0.111 Uiso 1 1 calc R
H1EA H 0.305617 0.453254 0.757935 0.111 Uiso 1 1 calc R
C02H C 0.2142(14) 0.5714(7) 0.7321(7) 0.094(5) Uani 1 1 d .
H02Z H 0.157478 0.583555 0.704735 0.113 Uiso 1 1 calc R
H2EA H 0.273003 0.622991 0.752388 0.113 Uiso 1 1 calc R
C02I C 0.0226(15) 0.3849(7) 0.5787(7) 0.095(5) Uani 1 1 d .
H02 H -0.019577 0.346530 0.598367 0.114 Uiso 1 1 calc R
H3EA H 0.076971 0.359264 0.558717 0.114 Uiso 1 1 calc R
C02J C 0.4627(16) 0.5585(8) 0.5858(7) 0.099(5) Uani 1 1 d .
H7AA H 0.498024 0.617280 0.600935 0.119 Uiso 1 1 calc R
H4EA H 0.525271 0.535788 0.571050 0.119 Uiso 1 1 calc R
C02K C 0.3620(16) 0.5453(10) 0.5371(8) 0.120(6) Uani 1 1 d .
H8AA H 0.395152 0.564618 0.506691 0.180 Uiso 1 1 calc GR
H5EA H 0.305663 0.575203 0.549550 0.180 Uiso 1 1 calc GR
H6EA H 0.320613 0.487637 0.523934 0.180 Uiso 1 1 calc GR
C02L C -0.1424(19) 0.6082(11) 0.6397(8) 0.141(8) Uani 1 1 d .
H1DA H -0.146455 0.645434 0.672598 0.169 Uiso 1 1 calc R
C02M C -0.0908(15) 0.6365(10) 0.5959(7) 0.106(5) Uani 1 1 d .
H2DA H -0.154162 0.631289 0.564971 0.159 Uiso 1 1 calc GR
H7EA H -0.037765 0.604231 0.582716 0.159 Uiso 1 1 calc GR
H8EA H -0.045256 0.693247 0.609999 0.159 Uiso 1 1 calc GR
C02N C 0.4279(17) 0.5215(10) 0.6340(9) 0.129(8) Uani 1 1 d .
H9AA H 0.383759 0.463932 0.619031 0.155 Uiso 1 1 calc R
H9EA H 0.500838 0.524632 0.659610 0.155 Uiso 1 1 calc R
C02O C 0.4508(17) 0.5527(8) 0.7800(8) 0.126(7) Uani 1 1 d .
H0BA H 0.500122 0.588329 0.760772 0.152 Uiso 1 1 calc R
H0FA H 0.413409 0.585739 0.805856 0.152 Uiso 1 1 calc R
C02P C 0.0684(14) 0.0017(11) 0.8571(8) 0.118(6) Uani 1 1 d .
H9CA H 0.065651 -0.017812 0.817007 0.177 Uiso 1 1 calc GR
H1FA H 0.052666 0.054723 0.864639 0.177 Uiso 1 1 calc GR
H2FA H 0.007844 -0.036385 0.869379 0.177 Uiso 1 1 calc GR
C02Q C -0.0701(16) 0.3997(9) 0.5354(7) 0.115(6) Uani 1 1 d .
H1BA H -0.120524 0.347773 0.511982 0.172 Uiso 1 1 calc GR
H3FA H -0.028733 0.431114 0.512000 0.172 Uiso 1 1 calc GR
H4FA H -0.119736 0.429571 0.554910 0.172 Uiso 1 1 calc GR
C02R C 0.086(2) 0.5924(9) 0.8057(7) 0.139(8) Uani 1 1 d .
H2BA H 0.147352 0.641096 0.828409 0.166 Uiso 1 1 calc R
H5FA H 0.034958 0.609582 0.778712 0.166 Uiso 1 1 calc R
C02S C 0.525(2) 0.5152(9) 0.8111(7) 0.156(10) Uani 1 1 d D
H3BA H 0.475554 0.480808 0.830961 0.187 Uiso 1 1 calc R
H6FA H 0.559111 0.480180 0.784703 0.187 Uiso 1 1 calc R
C02T C 0.6199(19) 0.5745(11) 0.8505(7) 0.143(9) Uani 1 1 d D
H4BA H 0.696497 0.569212 0.840838 0.215 Uiso 1 1 calc GR
H7FA H 0.615386 0.566345 0.887958 0.215 Uiso 1 1 calc GR
H8FA H 0.612777 0.628481 0.849814 0.215 Uiso 1 1 calc GR
C02U C 0.0817(15) 0.0447(11) 0.6791(9) 0.144(6) Uani 1 1 d .
H0DA H 0.097916 0.101741 0.686712 0.172 Uiso 1 1 calc R
C02V C 0.015(2) 0.5576(10) 0.8411(8) 0.152(10) Uani 1 1 d .
H5BA H -0.057316 0.517895 0.818492 0.228 Uiso 1 1 calc GR
H9FA H -0.007565 0.599969 0.866519 0.228 Uiso 1 1 calc GR
H0GA H 0.060062 0.530909 0.862792 0.228 Uiso 1 1 calc GR
C1 C -0.2807(16) 0.4229(13) 0.6642(9) 0.153(9) Uani 1 1 d .
H1A H -0.353416 0.409809 0.636560 0.229 Uiso 1 1 calc GR
H1B H -0.301095 0.408944 0.698542 0.229 Uiso 1 1 calc GR
H1C H -0.227243 0.392004 0.649493 0.229 Uiso 1 1 calc GR
C2 C -0.224(2) 0.5046(14) 0.6757(9) 0.152(8) Uani 1 1 d .
H2 H -0.216037 0.539315 0.711559 0.183 Uiso 1 1 calc R

loop_
_atom_site_aniso_label
_atom_site_aniso_U_11
_atom_site_aniso_U_22
_atom_site_aniso_U_33
_atom_site_aniso_U_23
_atom_site_aniso_U_13
_atom_site_aniso_U_12
Ni01 0.0197(6) 0.0249(5) 0.0248(5) 0.0059(4) 0.0042(4) 0.0054(4)
Ni02 0.0196(6) 0.0277(5) 0.0241(5) 0.0069(4) 0.0028(4) 0.0077(4)
S003 0.0213(12) 0.0340(11) 0.0268(9) 0.0081(8) 0.0053(8) 0.0094(9)
S004 0.0207(12) 0.0404(12) 0.0238(10) 0.0058(9) 0.0028(8) 0.0096(9)
S005 0.0170(11) 0.0547(13) 0.0249(10) 0.0130(9) 0.0037(8) 0.0103(10)
S006 0.0233(12) 0.0516(13) 0.0258(10) 0.0090(9) 0.0012(9) 0.0129(10)
O007 0.017(3) 0.033(3) 0.028(3) 0.000(2) 0.003(2) 0.004(2)
O008 0.012(3) 0.032(3) 0.028(3) 0.005(2) 0.007(2) 0.006(2)
O009 0.016(3) 0.028(3) 0.027(3) 0.010(2) 0.001(2) 0.008(2)
O00A 0.019(3) 0.031(3) 0.017(2) -0.003(2) 0.002(2) 0.009(2)
C00B 0.013(4) 0.032(4) 0.028(4) 0.010(3) 0.005(3) 0.008(3)
C00C 0.024(5) 0.035(5) 0.032(4) -0.002(4) 0.008(4) 0.006(4)
C00D 0.019(5) 0.022(4) 0.026(4) 0.006(3) 0.003(3) 0.005(3)
C00E 0.023(5) 0.025(4) 0.030(4) 0.009(3) 0.006(3) 0.005(3)
C00F 0.019(4) 0.022(4) 0.026(4) 0.004(3) 0.004(3) 0.007(3)
C00G 0.026(5) 0.024(4) 0.029(4) 0.009(3) 0.002(3) 0.008(3)
C00H 0.014(4) 0.025(4) 0.026(4) 0.002(3) 0.010(3) 0.006(3)
C00I 0.033(5) 0.016(3) 0.021(4) 0.008(3) 0.010(3) 0.009(3)
C00J 0.021(5) 0.026(4) 0.026(4) 0.002(3) -0.002(3) 0.004(3)
C00K 0.027(5) 0.046(5) 0.027(4) 0.016(4) 0.006(4) 0.010(4)
C00L 0.016(4) 0.028(4) 0.032(4) 0.010(3) 0.005(3) 0.009(3)
C00M 0.027(5) 0.021(4) 0.032(4) 0.002(3) 0.015(4) 0.004(3)
C00N 0.028(5) 0.034(4) 0.027(4) 0.011(3) 0.008(3) 0.010(4)
C00O 0.030(5) 0.045(5) 0.026(4) 0.008(4) 0.000(4) 0.017(4)
C00P 0.037(6) 0.029(4) 0.027(4) 0.004(3) 0.001(4) 0.012(4)
C00Q 0.020(5) 0.043(5) 0.030(4) 0.015(4) -0.001(3) 0.001(4)
C00R 0.019(5) 0.037(4) 0.032(4) 0.008(4) 0.012(3) 0.004(4)
C00S 0.027(5) 0.032(4) 0.021(4) 0.003(3) 0.006(3) 0.008(4)
N00T 0.051(6) 0.037(4) 0.050(5) 0.022(4) 0.011(4) 0.014(4)
C00U 0.036(6) 0.040(5) 0.034(5) 0.007(4) 0.010(4) 0.013(4)
C00V 0.024(5) 0.036(4) 0.028(4) 0.011(3) 0.007(3) 0.010(4)
C00W 0.025(5) 0.037(5) 0.033(4) 0.017(4) 0.009(4) 0.012(4)
C00X 0.025(5) 0.042(5) 0.036(5) 0.010(4) 0.013(4) 0.016(4)
C00Y 0.024(5) 0.029(4) 0.028(4) 0.003(3) -0.001(3) 0.009(3)
C00Z 0.039(6) 0.047(5) 0.024(5) 0.010(4) 0.009(4) 0.013(4)
C010 0.022(5) 0.043(5) 0.046(5) 0.003(4) 0.007(4) 0.014(4)
C011 0.025(6) 0.065(7) 0.039(5) -0.009(5) 0.003(4) 0.009(5)
C012 0.035(6) 0.047(5) 0.034(5) 0.012(4) -0.001(4) -0.005(4)
C013 0.085(9) 0.042(6) 0.040(6) -0.006(4) -0.007(6) 0.013(6)
C014 0.022(5) 0.031(4) 0.027(4) 0.006(3) -0.004(3) 0.008(4)
C015 0.034(6) 0.057(6) 0.039(5) 0.007(4) 0.013(4) 0.024(5)
C016 0.024(5) 0.033(4) 0.043(5) 0.010(4) 0.001(4) 0.014(4)
O017 0.077(7) 0.080(7) 0.121(8) 0.040(6) 0.012(6) 0.008(5)
C018 0.042(7) 0.061(7) 0.043(6) 0.014(5) 0.019(5) 0.020(5)
C019 0.039(6) 0.066(6) 0.028(4) 0.014(4) 0.009(4) 0.020(5)
C01A 0.031(6) 0.063(7) 0.058(6) 0.023(5) 0.002(5) 0.017(5)
C01B 0.069(9) 0.037(5) 0.043(6) 0.009(4) 0.007(5) 0.006(5)
C01C 0.061(8) 0.059(6) 0.050(6) 0.021(5) 0.036(5) 0.032(6)
C01D 0.025(5) 0.055(6) 0.036(5) 0.013(4) 0.008(4) 0.016(4)
C01E 0.030(6) 0.088(8) 0.035(5) 0.010(5) 0.008(4) 0.025(5)
C01F 0.079(8) 0.037(5) 0.039(5) 0.017(4) 0.023(5) 0.010(5)
C01G 0.035(6) 0.038(5) 0.031(4) 0.005(4) 0.002(4) 0.014(4)
C01H 0.032(6) 0.061(6) 0.042(5) 0.023(5) 0.000(4) 0.014(5)
C01I 0.031(6) 0.057(6) 0.046(6) -0.014(5) -0.012(4) 0.013(5)
C01J 0.033(6) 0.062(6) 0.042(5) 0.003(5) 0.024(4) -0.007(5)
C01K 0.038(6) 0.056(6) 0.041(5) 0.025(4) 0.006(4) 0.021(5)
C01L 0.029(6) 0.068(7) 0.064(7) -0.019(6) 0.017(5) 0.004(5)
C01M 0.024(6) 0.128(11) 0.066(7) 0.050(8) -0.005(5) 0.016(7)
C01N 0.030(7) 0.095(9) 0.049(6) 0.015(6) 0.015(5) 0.009(6)
N01O 0.097(10) 0.045(6) 0.176(12) 0.046(8) 0.081(10) 0.035(6)
C01P 0.054(7) 0.044(6) 0.060(6) 0.026(5) 0.022(5) 0.012(5)
C01Q 0.027(6) 0.083(8) 0.069(7) -0.010(6) 0.020(5) 0.001(6)
C01R 0.030(6) 0.069(7) 0.037(5) 0.017(5) -0.006(4) 0.005(5)
C01S 0.094(10) 0.050(6) 0.044(6) 0.014(5) 0.019(6) 0.006(6)
C01T 0.022(5) 0.039(5) 0.060(6) -0.005(4) -0.001(4) 0.003(4)
C01U 0.097(11) 0.067(8) 0.056(7) 0.017(6) 0.018(7) 0.023(7)
C01V 0.064(10) 0.068(9) 0.117(12) 0.032(8) 0.038(9) 0.027(8)
C01W 0.037(7) 0.073(8) 0.033(5) -0.006(5) -0.006(4) 0.001(6)
C01X 0.115(12) 0.078(8) 0.097(10) 0.064(8) 0.061(9) 0.064(9)
C01Y 0.063(8) 0.087(8) 0.048(6) 0.031(6) 0.043(6) 0.019(6)
C01Z 0.042(7) 0.164(13) 0.038(6) 0.030(7) 0.023(5) 0.038(8)
C020 0.067(9) 0.144(13) 0.028(5) 0.030(7) -0.008(5) -0.003(8)
C021 0.103(11) 0.071(8) 0.049(6) 0.023(6) 0.049(7) 0.044(8)
C022 0.072(10) 0.108(11) 0.068(8) 0.026(7) -0.012(7) 0.043(8)
C023 0.109(13) 0.083(10) 0.087(10) 0.028(8) -0.017(9) 0.040(9)
C024 0.105(12) 0.033(6) 0.169(15) 0.045(8) 0.078(11) 0.033(7)
C025 0.080(9) 0.090(8) 0.237(17) 0.049(9) -0.056(10) 0.012(7)
C026 0.078(10) 0.067(8) 0.055(7) -0.002(6) 0.026(6) 0.005(7)
C027 0.064(9) 0.094(9) 0.053(6) 0.014(6) 0.023(6) 0.046(7)
C028 0.151(16) 0.070(9) 0.039(6) 0.016(6) 0.011(8) 0.020(9)
C029 0.096(11) 0.067(8) 0.068(8) 0.027(6) 0.040(8) 0.026(7)
C02A 0.073(10) 0.062(8) 0.103(11) 0.003(7) 0.043(8) -0.008(7)
C02B 0.050(8) 0.171(15) 0.033(6) 0.014(7) 0.022(5) 0.038(9)
C02C 0.097(12) 0.025(6) 0.109(11) 0.006(6) 0.037(9) -0.002(6)
C02D 0.144(18) 0.055(9) 0.24(2) 0.032(11) 0.118(17) 0.028(10)
C02E 0.090(11) 0.085(9) 0.060(8) 0.035(7) -0.009(7) 0.003(8)
C02F 0.092(11) 0.066(8) 0.054(7) -0.013(6) -0.034(7) 0.013(7)
C02G 0.099(12) 0.036(7) 0.166(15) 0.046(9) 0.062(11) 0.027(7)
C02H 0.114(13) 0.031(6) 0.149(13) 0.012(7) 0.080(11) 0.022(7)
C02I 0.125(15) 0.043(7) 0.121(13) 0.020(8) 0.025(11) 0.029(8)
C02J 0.112(15) 0.058(8) 0.140(15) 0.031(9) 0.052(12) 0.027(9)
C02K 0.112(16) 0.089(12) 0.135(16) 0.003(11) 0.042(13) -0.005(11)
C02L 0.19(2) 0.076(11) 0.169(18) 0.026(12) 0.115(17) 0.027(13)
C02M 0.101(14) 0.117(13) 0.114(13) 0.059(11) 0.019(10) 0.029(10)
C02N 0.111(16) 0.076(11) 0.25(2) 0.079(13) 0.100(16) 0.057(11)
C02O 0.150(18) 0.054(9) 0.21(2) 0.072(11) 0.049(15) 0.059(11)
C02P 0.084(13) 0.148(16) 0.163(17) 0.106(14) 0.019(11) 0.049(11)
C02Q 0.132(17) 0.066(9) 0.152(16) 0.035(10) 0.036(13) 0.026(10)
C02R 0.25(3) 0.056(9) 0.130(15) 0.012(9) 0.104(16) 0.056(12)
C02S 0.33(3) 0.073(11) 0.087(12) 0.034(10) 0.019(16) 0.089(16)
C02T 0.26(3) 0.133(16) 0.074(11) 0.019(11) 0.004(14) 0.137(18)
C02U 0.080(9) 0.090(8) 0.237(17) 0.049(9) -0.056(10) 0.012(7)
C02V 0.26(3) 0.075(11) 0.128(15) 0.009(10) 0.125(18) 0.038(14)
C1 0.081(14) 0.18(2) 0.20(2) 0.100(18) 0.030(14) -0.006(14)
C2 0.16(2) 0.122(16) 0.17(2) 0.037(16) 0.082(18) 0.004(14)

loop_
_atom_type_symbol
_atom_type_description
_atom_type_scat_dispersion_real
_atom_type_scat_dispersion_imag
_atom_type_scat_source
C C 0.0033 0.0016 'International Tables Vol C Tables 4.2.6.8 and 6.1.1.4'
H H 0.0000 0.0000 'International Tables Vol C Tables 4.2.6.8 and 6.1.1.4'
N N 0.0061 0.0033 'International Tables Vol C Tables 4.2.6.8 and 6.1.1.4'
Ni Ni 0.3393 1.1124 'International Tables Vol C Tables 4.2.6.8 and 6.1.1.4'
O O 0.0106 0.0060 'International Tables Vol C Tables 4.2.6.8 and 6.1.1.4'
S S 0.1246 0.1234 'International Tables Vol C Tables 4.2.6.8 and 6.1.1.4'

loop_
_geom_angle_atom_site_label_1
_geom_angle_atom_site_label_2
_geom_angle_atom_site_label_3
_geom_angle
S005 Ni01 S003 92.03(9)
O007 Ni01 S003 178.33(18)
O007 Ni01 S005 89.62(17)
O008 Ni01 S003 89.35(17)
O008 Ni01 S005 177.27(18)
O008 Ni01 O007 89.0(2)
S006 Ni02 S004 93.22(9)
O009 Ni02 S004 176.95(19)
O009 Ni02 S006 89.51(18)
O00A Ni02 S004 89.62(16)
O00A Ni02 S006 175.76(17)
O00A Ni02 O009 87.7(2)
C00B S003 Ni01 97.4(3)
C00H S004 Ni02 96.9(3)
C014 S005 Ni01 97.6(3)
C00L S006 Ni02 97.3(3)
C00J O007 Ni01 118.4(5)
C00D O008 Ni01 119.8(5)
C00F O009 Ni02 120.1(5)
C00I O00A Ni02 119.1(5)
C00D C00B S003 113.9(6)
C00E C00B S003 123.5(6)
C00E C00B C00D 122.6(7)
C00J C00C C011 119.9(7)
C010 C00C C00J 117.7(7)
C010 C00C C011 122.4(8)
O008 C00D C00B 119.5(7)
O008 C00D C00M 122.0(7)
C00B C00D C00M 118.4(7)
C00B C00E H00E 120.1
C00B C00E C00Y 119.9(8)
C00Y C00E H00E 120.1
O009 C00F C00G 121.8(7)
O009 C00F C00L 118.1(7)
C00L C00F C00G 120.2(7)
C00F C00G C00Q 121.2(7)
C00N C00G C00F 117.4(7)
C00N C00G C00Q 121.5(7)
C00I C00H S004 114.4(6)
C00I C00H C00O 122.8(7)
C00O C00H S004 122.7(6)
O00A C00I C00H 119.7(7)
O00A C00I C00P 121.7(7)
C00H C00I C00P 118.5(7)
O007 C00J C00C 121.7(7)
O007 C00J C014 119.6(7)
C014 C00J C00C 118.7(7)
C014 C00K H00K 119.0
C016 C00K H00K 119.0
C016 C00K C014 122.0(8)
C00F C00L S006 115.0(6)
C00F C00L C00W 120.8(7)
C00W C00L S006 124.2(6)
C00D C00M C00R 119.3(7)
C00S C00M C00D 117.5(7)
C00S C00M C00R 123.2(7)
C00G C00N H00N 118.4
C00G C00N C00V 123.2(7)
C00V C00N H00N 118.4
C00H C00O H00O 120.1
C00U C00O C00H 119.9(8)
C00U C00O H00O 120.1
C00I C00P C01D 120.2(7)
C00X C00P C00I 117.3(8)
C00X C00P C01D 122.5(8)
C00G C00Q C012 110.2(7)
C00G C00Q C01K 109.4(7)
C01K C00Q C012 109.9(8)
C01R C00Q C00G 113.6(7)
C01R C00Q C012 106.4(7)
C01R C00Q C01K 107.3(7)
C00Z C00R C00M 111.9(7)
C00Z C00R C01J 106.5(7)
C015 C00R C00M 110.1(7)
C015 C00R C00Z 108.2(7)
C015 C00R C01J 110.1(8)
C01J C00R C00M 110.1(7)
C00M C00S H00S 118.1
C00M C00S C00Y 123.8(7)
C00Y C00S H00S 118.1
C013 N00T C01F 109.9(8)
C013 N00T C01P 110.4(7)
C013 N00T C01X 108.1(8)
C01F N00T C01X 109.4(8)
C01P N00T C01F 110.2(7)
C01P N00T C01X 108.7(8)
C00O C00U C00X 117.5(8)
C00O C00U C018 123.1(8)
C00X C00U C018 119.3(9)
C00N C00V C019 119.1(7)
C00W C00V C00N 117.8(8)
C00W C00V C019 123.1(8)
C00L C00W H00W 119.7
C00V C00W C00L 120.7(8)
C00V C00W H00W 119.7
C00P C00X C00U 123.9(9)
C00P C00X H00X 118.0
C00U C00X H00X 118.0
C00E C00Y C01G 121.8(8)
C00S C00Y C00E 117.8(7)
C00S C00Y C01G 120.2(7)
C00R C00Z H00A 109.5
C00R C00Z H00B 109.5
C00R C00Z H00C 109.5
H00A C00Z H00B 109.5
H00A C00Z H00C 109.5
H00B C00Z H00C 109.5
C00C C010 H010 118.3
C00C C010 C016 123.4(8)
C016 C010 H010 118.3
C00C C011 C01N 109.5(8)
C01L C011 C00C 110.2(8)
C01L C011 C01N 108.9(9)
C01L C011 C01Q 108.2(9)
C01Q C011 C00C 111.5(8)
C01Q C011 C01N 108.5(9)
C00Q C012 H01Y 109.5
C00Q C012 H 109.5
C00Q C012 HA 109.5
H01Y C012 H 109.5
H01Y C012 HA 109.5
H C012 HA 109.5
N00T C013 H6BA 108.9
N00T C013 HB 108.9
N00T C013 C02A 113.5(9)
H6BA C013 HB 107.7
C02A C013 H6BA 108.9
C02A C013 HB 108.9
C00J C014 S005 114.4(6)
C00K C014 S005 124.5(7)
C00K C014 C00J 121.0(8)
C00R C015 H01A 109.5
C00R C015 H01B 109.5
C00R C015 H01C 109.5
H01A C015 H01B 109.5
H01A C015 H01C 109.5
H01B C015 H01C 109.5
C00K C016 C010 117.3(8)
C00K C016 C01H 123.2(8)
C010 C016 C01H 119.5(8)
C02L O017 C2 120.3(16)
C00U C018 C01C 109.1(8)
C021 C018 C00U 109.9(8)
C021 C018 C01C 107.6(9)
C02B C018 C00U 111.8(9)
C02B C018 C01C 108.8(9)
C02B C018 C021 109.5(10)
C01Y C019 C00V 109.3(8)
C01Z C019 C00V 112.5(7)
C01Z C019 C01Y 111.6(10)
C01Z C019 C027 106.1(9)
C027 C019 C00V 110.6(8)
C027 C019 C01Y 106.6(8)
H01Z C01A HC 109.5
H01Z C01A HD 109.5
HC C01A HD 109.5
C01D C01A H01Z 109.5
C01D C01A HC 109.5
C01D C01A HD 109.5
H7BA C01B HE 108.0
C01F C01B H7BA 109.3
C01F C01B HE 109.3
C01F C01B C01S 111.5(9)
C01S C01B H7BA 109.3
C01S C01B HE 109.3
C018 C01C H01 109.5
C018 C01C HF 109.5
C018 C01C HG 109.5
H01 C01C HF 109.5
H01 C01C HG 109.5
HF C01C HG 109.5
C00P C01D C01A 108.1(8)
C00P C01D C01E 112.5(7)
C00P C01D C01W 111.0(7)
C01A C01D C01E 108.9(8)
C01A C01D C01W 108.3(8)
C01W C01D C01E 107.9(8)
C01D C01E H0AA 109.5
C01D C01E HH 109.5
C01D C01E HI 109.5
H0AA C01E HH 109.5
H0AA C01E HI 109.5
HH C01E HI 109.5
N00T C01F H8BA 108.9
N00T C01F HJ 108.9
C01B C01F N00T 113.2(7)
C01B C01F H8BA 108.9
C01B C01F HJ 108.9
H8BA C01F HJ 107.7
C00Y C01G C01M 111.2(8)
C00Y C01G C01T 108.0(7)
C01I C01G C00Y 112.9(7)
C01I C01G C01M 107.7(8)
C01I C01G C01T 109.0(8)
C01T C01G C01M 108.0(8)
C016 C01H C020 111.1(9)
C016 C01H C022 112.0(9)
C016 C01H C02F 109.1(8)
C020 C01H C022 105.2(9)
C02F C01H C020 110.4(10)
C02F C01H C022 108.9(10)
C01G C01I H01D 109.5
C01G C01I H01E 109.5
C01G C01I H01F 109.5
H01D C01I H01E 109.5
H01D C01I H01F 109.5
H01E C01I H01F 109.5
C00R C01J H01G 109.5
C00R C01J H01H 109.5
C00R C01J H01I 109.5
H01G C01J H01H 109.5
H01G C01J H01I 109.5
H01H C01J H01I 109.5
C00Q C01K H1AA 109.5
C00Q C01K HK 109.5
C00Q C01K HL 109.5
H1AA C01K HK 109.5
H1AA C01K HL 109.5
HK C01K HL 109.5
C011 C01L H01J 109.5
C011 C01L H01K 109.5
C011 C01L H01L 109.5
H01J C01L H01K 109.5
H01J C01L H01L 109.5
H01K C01L H01L 109.5
C01G C01M H01M 109.5
C01G C01M H01N 109.5
C01G C01M H01O 109.5
H01M C01M H01N 109.5
H01M C01M H01O 109.5
H01N C01M H01O 109.5
C011 C01N H01P 109.5
C011 C01N H01Q 109.5
C011 C01N H01R 109.5
H01P C01N H01Q 109.5
H01P C01N H01R 109.5
H01Q C01N H01R 109.5
C024 N01O C02C 108.3(11)
C02G N01O C024 110.7(12)
C02G N01O C02C 108.4(10)
C02G N01O C02H 113.7(13)
C02H N01O C024 106.6(9)
C02H N01O C02C 109.0(12)
N00T C01P H9BA 108.7
N00T C01P HM 108.7
N00T C01P C029 114.3(8)
H9BA C01P HM 107.6
C029 C01P H9BA 108.7
C029 C01P HM 108.7
C011 C01Q H01S 109.5
C011 C01Q H01T 109.5
C011 C01Q H01U 109.5
H01S C01Q H01T 109.5
H01S C01Q H01U 109.5
H01T C01Q H01U 109.5
C00Q C01R H2AA 109.5
C00Q C01R HN 109.5
C00Q C01R HO 109.5
H2AA C01R HN 109.5
H2AA C01R HO 109.5
HN C01R HO 109.5
C01B C01S H0CA 109.2
C01B C01S HP 109.2
H0CA C01S HP 107.9
C02E C01S C01B 112.0(10)
C02E C01S H0CA 109.2
C02E C01S HP 109.2
C01G C01T H01V 109.5
C01G C01T H01W 109.5
C01G C01T H01X 109.5
H01V C01T H01W 109.5
H01V C01T H01X 109.5
H01W C01T H01X 109.5
H1CA C01U HQ 108.0
C029 C01U H1CA 109.4
C029 C01U HQ 109.4
C029 C01U C02P 111.1(11)
C02P C01U H1CA 109.4
C02P C01U HQ 109.4
H6AA C01V HR 107.9
C02C C01V H6AA 109.1
C02C C01V HR 109.1
C02I C01V H6AA 109.1
C02I C01V HR 109.1
C02I C01V C02C 112.4(11)
C01D C01W H3AA 109.5
C01D C01W HS 109.5
C01D C01W HT 109.5
H3AA C01W HS 109.5
H3AA C01W HT 109.5
HS C01W HT 109.5
N00T C01X H2CA 108.1
N00T C01X HU 108.1
H2CA C01X HU 107.3
C025 C01X N00T 116.6(10)
C025 C01X H2CA 108.1
C025 C01X HU 108.1
C019 C01Y H4AA 109.5
C019 C01Y HV 109.5
C019 C01Y HW 109.5
H4AA C01Y HV 109.5
H4AA C01Y HW 109.5
HV C01Y HW 109.5
C019 C01Z H5AA 109.5
C019 C01Z HX 109.5
C019 C01Z HY 109.5
H5AA C01Z HX 109.5
H5AA C01Z HY 109.5
HX C01Z HY 109.5
C01H C020 H02A 109.5
C01H C020 H02B 109.5
C01H C020 H02C 109.5
H02A C020 H02B 109.5
H02A C020 H02C 109.5
H02B C020 H02C 109.5
C018 C021 H02J 109.5
C018 C021 H02K 109.5
C018 C021 H02L 109.5
H02J C021 H02K 109.5
H02J C021 H02L 109.5
H02K C021 H02L 109.5
C01H C022 H02D 109.5
C01H C022 H02E 109.5
C01H C022 H02F 109.5
H02D C022 H02E 109.5
H02D C022 H02F 109.5
H02E C022 H02F 109.5
H3CA C023 HZ 109.5
H3CA C023 H3DA 109.5
HZ C023 H3DA 109.5
C02U C023 H3CA 109.5
C02U C023 HZ 109.5
C02U C023 H3DA 109.5
N01O C024 H02S 108.7
N01O C024 H02T 108.7
H02S C024 H02T 107.6
C02N C024 N01O 114.3(10)
C02N C024 H02S 108.7
C02N C024 H02T 108.7
C01X C025 H025 120.5
C02U C025 C01X 119.1(16)
C02U C025 H025 120.5
H4CA C026 H4DA 109.5
H4CA C026 H5DA 109.5
H4DA C026 H5DA 109.5
C028 C026 H4CA 109.5
C028 C026 H4DA 109.5
C028 C026 H5DA 109.5
C019 C027 H02M 109.5
C019 C027 H02N 109.5
C019 C027 H02O 109.5
H02M C027 H02N 109.5
H02M C027 H02O 109.5
H02N C027 H02O 109.5
C026 C028 H5CA 108.2
C026 C028 H6DA 108.2
H5CA C028 H6DA 107.3
C02A C028 C026 116.5(12)
C02A C028 H5CA 108.2
C02A C028 H6DA 108.2
C01P C029 H6CA 108.5
C01P C029 H7DA 108.5
C01U C029 C01P 115.0(10)
C01U C029 H6CA 108.5
C01U C029 H7DA 108.5
H6CA C029 H7DA 107.5
C013 C02A H7CA 108.3
C013 C02A H8DA 108.3
C028 C02A C013 115.7(11)
C028 C02A H7CA 108.3
C028 C02A H8DA 108.3
H7CA C02A H8DA 107.4
C018 C02B H02P 109.5
C018 C02B H02Q 109.5
C018 C02B H02R 109.5
H02P C02B H02Q 109.5
H02P C02B H02R 109.5
H02Q C02B H02R 109.5
N01O C02C H02U 108.0
N01O C02C H02V 108.0
C01V C02C N01O 117.4(10)
C01V C02C H02U 108.0
C01V C02C H02V 108.0
H02U C02C H02V 107.2
H02W C02D H02X 107.9
C02H C02D H02W 109.2
C02H C02D H02X 109.2
C02R C02D H02W 109.2
C02R C02D H02X 109.2
C02R C02D C02H 112.1(13)
C01S C02E H8CA 109.5
C01S C02E H9DA 109.5
C01S C02E H0EA 109.5
H8CA C02E H9DA 109.5
H8CA C02E H0EA 109.5
H9DA C02E H0EA 109.5
C01H C02F H02G 109.5
C01H C02F H02H 109.5
C01H C02F H02I 109.5
H02G C02F H02H 109.5
H02G C02F H02I 109.5
H02H C02F H02I 109.5
N01O C02G H02Y 108.7
N01O C02G H1EA 108.7
N01O C02G C02O 114.4(10)
H02Y C02G H1EA 107.6
C02O C02G H02Y 108.7
C02O C02G H1EA 108.7
N01O C02H C02D 113.6(11)
N01O C02H H02Z 108.8
N01O C02H H2EA 108.8
C02D C02H H02Z 108.8
C02D C02H H2EA 108.8
H02Z C02H H2EA 107.7
C01V C02I H02 108.8
C01V C02I H3EA 108.8
C01V C02I C02Q 113.8(12)
H02 C02I H3EA 107.7
C02Q C02I H02 108.8
C02Q C02I H3EA 108.8
H7AA C02J H4EA 107.4
C02K C02J H7AA 108.3
C02K C02J H4EA 108.3
C02K C02J C02N 116.1(15)
C02N C02J H7AA 108.3
C02N C02J H4EA 108.3
C02J C02K H8AA 109.5
C02J C02K H5EA 109.5
C02J C02K H6EA 109.5
H8AA C02K H5EA 109.5
H8AA C02K H6EA 109.5
H5EA C02K H6EA 109.5
O017 C02L H1DA 120.4
O017 C02L C02M 119.2(16)
C02M C02L H1DA 120.4
C02L C02M H2DA 109.5
C02L C02M H7EA 109.5
C02L C02M H8EA 109.5
H2DA C02M H7EA 109.5
H2DA C02M H8EA 109.5
H7EA C02M H8EA 109.5
C024 C02N C02J 110.9(12)
C024 C02N H9AA 109.5
C024 C02N H9EA 109.5
C02J C02N H9AA 109.5
C02J C02N H9EA 109.5
H9AA C02N H9EA 108.0
C02G C02O H0BA 110.0
C02G C02O H0FA 110.0
H0BA C02O H0FA 108.4
C02S C02O C02G 108.6(12)
C02S C02O H0BA 110.0
C02S C02O H0FA 110.0
C01U C02P H9CA 109.5
C01U C02P H1FA 109.5
C01U C02P H2FA 109.5
H9CA C02P H1FA 109.5
H9CA C02P H2FA 109.5
H1FA C02P H2FA 109.5
C02I C02Q H1BA 109.5
C02I C02Q H3FA 109.5
C02I C02Q H4FA 109.5
H1BA C02Q H3FA 109.5
H1BA C02Q H4FA 109.5
H3FA C02Q H4FA 109.5
C02D C02R H2BA 109.1
C02D C02R H5FA 109.1
H2BA C02R H5FA 107.8
C02V C02R C02D 112.4(14)
C02V C02R H2BA 109.1
C02V C02R H5FA 109.1
C02O C02S H3BA 109.3
C02O C02S H6FA 109.3
H3BA C02S H6FA 108.0
C02T C02S C02O 111.5(14)
C02T C02S H3BA 109.3
C02T C02S H6FA 109.3
C02S C02T H4BA 109.5
C02S C02T H7FA 109.5
C02S C02T H8FA 109.5
H4BA C02T H7FA 109.5
H4BA C02T H8FA 109.5
H7FA C02T H8FA 109.5
C023 C02U H0DA 116.3
C025 C02U C023 127.4(17)
C025 C02U H0DA 116.3
C02R C02V H5BA 109.5
C02R C02V H9FA 109.5
C02R C02V H0GA 109.5
H5BA C02V H9FA 109.5
H5BA C02V H0GA 109.5
H9FA C02V H0GA 109.5
H1A C1 H1B 109.5
H1A C1 H1C 109.5
H1B C1 H1C 109.5
C2 C1 H1A 109.5
C2 C1 H1B 109.5
C2 C1 H1C 109.5
O017 C2 C1 117(2)
O017 C2 H2 121.5
C1 C2 H2 121.5

loop_
_geom_bond_atom_site_label_1
_geom_bond_atom_site_label_2
_geom_bond_distance
Ni01 S003 2.131(2)
Ni01 S005 2.121(2)
Ni01 O007 1.854(5)
Ni01 O008 1.848(5)
Ni02 S004 2.142(2)
Ni02 S006 2.125(2)
Ni02 O009 1.841(5)
Ni02 O00A 1.840(5)
S003 C00B 1.768(7)
S004 C00H 1.765(8)
S005 C014 1.735(9)
S006 C00L 1.762(8)
O007 C00J 1.303(9)
O008 C00D 1.304(9)
O009 C00F 1.325(9)
O00A C00I 1.322(8)
C00B C00D 1.404(11)
C00B C00E 1.368(11)
C00C C00J 1.443(11)
C00C C010 1.393(12)
C00C C011 1.532(12)
C00D C00M 1.432(10)
C00E H00E 0.9500
C00E C00Y 1.407(11)
C00F C00G 1.410(10)
C00F C00L 1.398(11)
C00G C00N 1.387(11)
C00G C00Q 1.534(11)
C00H C00I 1.391(11)
C00H C00O 1.399(10)
C00I C00P 1.427(12)
C00J C014 1.409(11)
C00K H00K 0.9500
C00K C014 1.396(11)
C00K C016 1.372(12)
C00L C00W 1.403(11)
C00M C00R 1.549(11)
C00M C00S 1.386(12)
C00N H00N 0.9500
C00N C00V 1.425(11)
C00O H00O 0.9500
C00O C00U 1.370(12)
C00P C00X 1.382(11)
C00P C01D 1.524(12)
C00Q C012 1.551(11)
C00Q C01K 1.547(12)
C00Q C01R 1.531(11)
C00R C00Z 1.532(10)
C00R C015 1.521(12)
C00R C01J 1.535(12)
C00S H00S 0.9500
C00S C00Y 1.398(11)
N00T C013 1.491(12)
N00T C01F 1.535(13)
N00T C01P 1.528(11)
N00T C01X 1.544(14)
C00U C00X 1.427(12)
C00U C018 1.536(12)
C00V C00W 1.370(11)
C00V C019 1.548(12)
C00W H00W 0.9500
C00X H00X 0.9500
C00Y C01G 1.518(12)
C00Z H00A 0.9800
C00Z H00B 0.9800
C00Z H00C 0.9800
C010 H010 0.9500
C010 C016 1.427(12)
C011 C01L 1.517(14)
C011 C01N 1.551(15)
C011 C01Q 1.532(14)
C012 H01Y 0.9800
C012 H 0.9800
C012 HA 0.9800
C013 H6BA 0.9900
C013 HB 0.9900
C013 C02A 1.556(16)
C015 H01A 0.9800
C015 H01B 0.9800
C015 H01C 0.9800
C016 C01H 1.513(12)
O017 C02L 1.274(18)
O017 C2 1.34(2)
C018 C01C 1.537(13)
C018 C021 1.527(15)
C018 C02B 1.518(15)
C019 C01Y 1.530(13)
C019 C01Z 1.484(14)
C019 C027 1.527(14)
C01A H01Z 0.9800
C01A HC 0.9800
C01A HD 0.9800
C01A C01D 1.541(13)
C01B H7BA 0.9900
C01B HE 0.9900
C01B C01F 1.511(15)
C01B C01S 1.521(15)
C01C H01 0.9800
C01C HF 0.9800
C01C HG 0.9800
C01D C01E 1.555(13)
C01D C01W 1.548(13)
C01E H0AA 0.9800
C01E HH 0.9800
C01E HI 0.9800
C01F H8BA 0.9900
C01F HJ 0.9900
C01G C01I 1.515(13)
C01G C01M 1.544(13)
C01G C01T 1.542(12)
C01H C020 1.531(14)
C01H C022 1.546(15)
C01H C02F 1.528(15)
C01I H01D 0.9800
C01I H01E 0.9800
C01I H01F 0.9800
C01J H01G 0.9800
C01J H01H 0.9800
C01J H01I 0.9800
C01K H1AA 0.9800
C01K HK 0.9800
C01K HL 0.9800
C01L H01J 0.9800
C01L H01K 0.9800
C01L H01L 0.9800
C01M H01M 0.9800
C01M H01N 0.9800
C01M H01O 0.9800
C01N H01P 0.9800
C01N H01Q 0.9800
C01N H01R 0.9800
N01O C024 1.558(15)
N01O C02C 1.558(17)
N01O C02G 1.477(18)
N01O C02H 1.512(15)
C01P H9BA 0.9900
C01P HM 0.9900
C01P C029 1.545(14)
C01Q H01S 0.9800
C01Q H01T 0.9800
C01Q H01U 0.9800
C01R H2AA 0.9800
C01R HN 0.9800
C01R HO 0.9800
C01S H0CA 0.9900
C01S HP 0.9900
C01S C02E 1.500(17)
C01T H01V 0.9800
C01T H01W 0.9800
C01T H01X 0.9800
C01U H1CA 0.9900
C01U HQ 0.9900
C01U C029 1.467(16)
C01U C02P 1.557(19)
C01V H6AA 0.9900
C01V HR 0.9900
C01V C02C 1.507(18)
C01V C02I 1.467(18)
C01W H3AA 0.9800
C01W HS 0.9800
C01W HT 0.9800
C01X H2CA 0.9900
C01X HU 0.9900
C01X C025 1.53(2)
C01Y H4AA 0.9800
C01Y HV 0.9800
C01Y HW 0.9800
C01Z H5AA 0.9800
C01Z HX 0.9800
C01Z HY 0.9800
C020 H02A 0.9800
C020 H02B 0.9800
C020 H02C 0.9800
C021 H02J 0.9800
C021 H02K 0.9800
C021 H02L 0.9800
C022 H02D 0.9800
C022 H02E 0.9800
C022 H02F 0.9800
C023 H3CA 0.9800
C023 HZ 0.9800
C023 H3DA 0.9800
C023 C02U 1.387(19)
C024 H02S 0.9900
C024 H02T 0.9900
C024 C02N 1.495(18)
C025 H025 0.9500
C025 C02U 1.30(2)
C026 H4CA 0.9800
C026 H4DA 0.9800
C026 H5DA 0.9800
C026 C028 1.499(16)
C027 H02M 0.9800
C027 H02N 0.9800
C027 H02O 0.9800
C028 H5CA 0.9900
C028 H6DA 0.9900
C028 C02A 1.388(16)
C029 H6CA 0.9900
C029 H7DA 0.9900
C02A H7CA 0.9900
C02A H8DA 0.9900
C02B H02P 0.9800
C02B H02Q 0.9800
C02B H02R 0.9800
C02C H02U 0.9900
C02C H02V 0.9900
C02D H02W 0.9900
C02D H02X 0.9900
C02D C02H 1.56(2)
C02D C02R 1.499(19)
C02E H8CA 0.9800
C02E H9DA 0.9800
C02E H0EA 0.9800
C02F H02G 0.9800
C02F H02H 0.9800
C02F H02I 0.9800
C02G H02Y 0.9900
C02G H1EA 0.9900
C02G C02O 1.51(2)
C02H H02Z 0.9900
C02H H2EA 0.9900
C02I H02 0.9900
C02I H3EA 0.9900
C02I C02Q 1.55(2)
C02J H7AA 0.9900
C02J H4EA 0.9900
C02J C02K 1.53(2)
C02J C02N 1.54(2)
C02K H8AA 0.9800
C02K H5EA 0.9800
C02K H6EA 0.9800
C02L H1DA 0.9500
C02L C02M 1.43(2)
C02M H2DA 0.9800
C02M H7EA 0.9800
C02M H8EA 0.9800
C02N H9AA 0.9900
C02N H9EA 0.9900
C02O H0BA 0.9900
C02O H0FA 0.9900
C02O C02S 1.46(2)
C02P H9CA 0.9800
C02P H1FA 0.9800
C02P H2FA 0.9800
C02Q H1BA 0.9800
C02Q H3FA 0.9800
C02Q H4FA 0.9800
C02R H2BA 0.9900
C02R H5FA 0.9900
C02R C02V 1.42(2)
C02S H3BA 0.9900
C02S H6FA 0.9900
C02S C02T 1.429(15)
C02T H4BA 0.9800
C02T H7FA 0.9800
C02T H8FA 0.9800
C02U H0DA 0.9500
C02V H5BA 0.9800
C02V H9FA 0.9800
C02V H0GA 0.9800
C1 H1A 0.9800
C1 H1B 0.9800
C1 H1C 0.9800
C1 C2 1.38(2)
C2 H2 0.9500

loop_
_twin_individual_id
_twin_individual_mass_fraction_refined
1 0.7415(16)
2 0.2585(16)
